data_4347361
loop_
_publ_author_name
'Roy, Dipak Kumar'
'Borthakur, Rosmita'
'Prakash, Rini'
'Bhattacharya, Somnath'
'Jagan, Rajamony'
'Ghosh, Sundargopal'

_publ_section_title
;
 Hypoelectronic 8-11-Vertex Irida- and Rhodaboranes.
;
_journal_issue 10
_journal_name_full 'Inorganic chemistry'
_journal_page_first 4764
_journal_page_last 4770
_journal_paper_doi 10.1021/acs.inorgchem.6b00076
_journal_volume 55
_journal_year 2016
_chemical_formula_sum 'C20 H38 B8 Ir2'
_chemical_formula_weight 749.38
_space_group_crystal_system orthorhombic
_space_group_IT_number 33
_space_group_name_Hall 'P 2c -2n'
_space_group_name_H-M_alt 'P n a 21'
_atom_sites_solution_hydrogens geom
_audit_creation_method SHELXL-2014/7
_cell_angle_alpha 90
_cell_angle_beta 90
_cell_angle_gamma 90
_cell_formula_units_Z 4
_cell_length_a 17.8713(14)
_cell_length_b 9.5072(7)
_cell_length_c 14.8172(11)
_cell_measurement_reflns_used 8348
_cell_measurement_temperature 296(2)
_cell_measurement_theta_max 27.19
_cell_measurement_theta_min 2.43
_cell_volume 2517.5(3)
_computing_cell_refinement 'APEXII/SAINT (Bruker, 2012)'
_computing_data_collection 'APEXII (Bruker, 2012)'
_computing_data_reduction 'SAINT/XPREP (Bruker, 2012)'
_computing_molecular_graphics 'ORTEP3 (Farrugia, 1997) '
_computing_publication_material 'SHELXL-2014/7 (Sheldrick, 2014)'
_computing_structure_refinement 'SHELXL-2014/7 (Sheldrick, 2014)'
_computing_structure_solution 'SHELXL-2014/7 (Sheldrick, 2014)'
_diffrn_ambient_temperature 296(2)
_diffrn_measured_fraction_theta_full 1.000
_diffrn_measured_fraction_theta_max 1.000
_diffrn_measurement_device_type 'Bruker kappa apex2 CCD Diffractometer'
_diffrn_measurement_method '\w and \f scan'
_diffrn_radiation_type MoK\a
_diffrn_radiation_wavelength 0.71073
_diffrn_reflns_av_R_equivalents 0.0617
_diffrn_reflns_av_unetI/netI 0.0636
_diffrn_reflns_Laue_measured_fraction_full 1.000
_diffrn_reflns_Laue_measured_fraction_max 1.000
_diffrn_reflns_limit_h_max 21
_diffrn_reflns_limit_h_min -21
_diffrn_reflns_limit_k_max 10
_diffrn_reflns_limit_k_min -11
_diffrn_reflns_limit_l_max 16
_diffrn_reflns_limit_l_min -17
_diffrn_reflns_number 16279
_diffrn_reflns_point_group_measured_fraction_full 0.947
_diffrn_reflns_point_group_measured_fraction_max 0.945
_diffrn_reflns_theta_full 25.242
_diffrn_reflns_theta_max 25.498
_diffrn_reflns_theta_min 2.279
_exptl_absorpt_coefficient_mu 10.567
_exptl_absorpt_correction_T_max 0.4218
_exptl_absorpt_correction_T_min 0.3521
_exptl_absorpt_correction_type multi-scan
_exptl_absorpt_process_details 'SADABS (Bruker, 2012)'
_exptl_crystal_colour yellow
_exptl_crystal_density_diffrn 1.977
_exptl_crystal_description block
_exptl_crystal_F_000 1408
_exptl_crystal_size_max 0.320
_exptl_crystal_size_mid 0.260
_exptl_crystal_size_min 0.120
_refine_diff_density_max 2.806
_refine_diff_density_min -1.659
_refine_diff_density_rms 0.175
_refine_ls_abs_structure_details
;
 Flack x determined using 1575 quotients [(I+)-(I-)]/[(I+)+(I-)]
 (Parsons, Flack and Wagner, Acta Cryst. B69 (2013) 249-259).
;
_refine_ls_abs_structure_Flack 0.050(16)
_refine_ls_extinction_method none
_refine_ls_goodness_of_fit_ref 1.016
_refine_ls_hydrogen_treatment constr
_refine_ls_matrix_type full
_refine_ls_number_parameters 281
_refine_ls_number_reflns 4442
_refine_ls_number_restraints 7
_refine_ls_restrained_S_all 1.015
_refine_ls_R_factor_all 0.0462
_refine_ls_R_factor_gt 0.0380
_refine_ls_shift/su_max 0.001
_refine_ls_shift/su_mean 0.000
_refine_ls_structure_factor_coef Fsqd
_refine_ls_weighting_details 'w=1/[\s^2^(Fo^2^)+(0.0229P)^2^+9.1013P] where P=(Fo^2^+2Fc^2^)/3'
_refine_ls_weighting_scheme calc
_refine_ls_wR_factor_gt 0.0758
_refine_ls_wR_factor_ref 0.0792
_reflns_Friedel_coverage 0.815
_reflns_Friedel_fraction_full 0.889
_reflns_Friedel_fraction_max 0.885
_reflns_number_gt 3971
_reflns_number_total 4442
_reflns_threshold_expression 'I > 2\s(I)'
_cod_data_source_file ic6b00076_si_002.cif
_cod_data_source_block 5
_cod_database_code 4347361
_shelx_shelxl_version_number 2014/7
_shelx_space_group_comment
;
The symmetry employed for this shelxl refinement is uniquely defined
by the following loop, which should always be used as a source of
symmetry information in preference to the above space-group names.
They are only intended as comments.
;
_shelx_estimated_absorpt_t_min 0.133
_shelx_estimated_absorpt_t_max 0.364

loop_
_space_group_symop_operation_xyz
'x, y, z'
'-x, -y, z+1/2'
'x+1/2, -y+1/2, z'
'-x+1/2, y+1/2, z+1/2'

loop_
_atom_site_label
_atom_site_type_symbol
_atom_site_fract_x
_atom_site_fract_y
_atom_site_fract_z
_atom_site_U_iso_or_equiv
_atom_site_adp_type
_atom_site_occupancy
_atom_site_site_symmetry_order
_atom_site_calc_flag
_atom_site_refinement_flags_posn
_atom_site_refinement_flags_adp
Ir1 Ir 0.12280(3) 0.85523(6) 0.58145(6) 0.03001(16) Uani 1 1 d . .
Ir2 Ir 0.24259(3) 1.01903(6) 0.51939(6) 0.02981(16) Uani 1 1 d . .
C4 C -0.0007(7) 0.8401(15) 0.5836(18) 0.038(3) Uani 1 1 d . .
C2 C 0.0709(8) 0.6436(16) 0.5678(15) 0.040(5) Uani 1 1 d . .
C5 C 0.0215(8) 0.8303(18) 0.4908(11) 0.034(4) Uani 1 1 d . .
C1 C 0.0652(9) 0.7075(18) 0.4825(12) 0.037(4) Uani 1 1 d . .
C3 C 0.0306(9) 0.7238(18) 0.6321(13) 0.040(4) Uani 1 1 d . .
C12 C 0.2255(9) 1.1469(19) 0.3924(13) 0.037(4) Uani 1 1 d . .
C14 C 0.3426(8) 1.088(2) 0.4438(12) 0.041(4) Uani 1 1 d . .
C15 C 0.3139(9) 0.973(2) 0.3968(14) 0.046(5) Uani 1 1 d . .
C13 C 0.2877(8) 1.2008(19) 0.4426(12) 0.039(4) Uani 1 1 d . .
C11 C 0.2414(8) 1.0075(19) 0.3666(13) 0.038(4) Uani 1 1 d . .
C18 C 0.1564(9) 1.228(2) 0.3681(12) 0.045(5) Uani 1 1 d . .
H18A H 0.1528 1.3101 0.4057 0.068 Uiso 1 1 calc R U
H18B H 0.1131 1.1700 0.3772 0.068 Uiso 1 1 calc R U
H18C H 0.1590 1.2563 0.3060 0.068 Uiso 1 1 calc R U
C16 C 0.3528(13) 0.839(2) 0.3772(15) 0.076(7) Uani 1 1 d . .
H16A H 0.3902 0.8542 0.3318 0.114 Uiso 1 1 calc R U
H16B H 0.3172 0.7710 0.3559 0.114 Uiso 1 1 calc R U
H16C H 0.3761 0.8046 0.4313 0.114 Uiso 1 1 calc R U
C8 C 0.1067(11) 0.5032(16) 0.590(2) 0.069(6) Uani 1 1 d . .
H8A H 0.1041 0.4873 0.6540 0.103 Uiso 1 1 calc R U
H8B H 0.1581 0.5040 0.5713 0.103 Uiso 1 1 calc R U
H8C H 0.0805 0.4294 0.5591 0.103 Uiso 1 1 calc R U
C19 C 0.2967(12) 1.3472(18) 0.4772(14) 0.056(5) Uani 1 1 d . .
H19A H 0.2500 1.3795 0.5016 0.084 Uiso 1 1 calc R U
H19B H 0.3118 1.4078 0.4287 0.084 Uiso 1 1 calc R U
H19C H 0.3342 1.3484 0.5236 0.084 Uiso 1 1 calc R U
C10 C -0.0537(10) 0.951(2) 0.6221(17) 0.074(7) Uani 1 1 d . .
H10A H -0.0403 0.9701 0.6836 0.111 Uiso 1 1 calc R U
H10B H -0.1041 0.9164 0.6197 0.111 Uiso 1 1 calc R U
H10C H -0.0498 1.0356 0.5872 0.111 Uiso 1 1 calc R U
C17 C 0.1968(11) 0.922(2) 0.3003(13) 0.054(5) Uani 1 1 d . .
H17A H 0.2029 0.9602 0.2408 0.080 Uiso 1 1 calc R U
H17B H 0.1448 0.9246 0.3167 0.080 Uiso 1 1 calc R U
H17C H 0.2141 0.8263 0.3012 0.080 Uiso 1 1 calc R U
C7 C 0.0936(12) 0.643(2) 0.3973(15) 0.066(6) Uani 1 1 d . .
H7A H 0.0672 0.5566 0.3858 0.099 Uiso 1 1 calc R U
H7B H 0.1461 0.6232 0.4033 0.099 Uiso 1 1 calc R U
H7C H 0.0859 0.7066 0.3480 0.099 Uiso 1 1 calc R U
C9 C 0.0152(11) 0.687(3) 0.7270(14) 0.068(6) Uani 1 1 d . .
H9A H 0.0566 0.6341 0.7510 0.102 Uiso 1 1 calc R U
H9B H -0.0294 0.6305 0.7302 0.102 Uiso 1 1 calc R U
H9C H 0.0085 0.7709 0.7617 0.102 Uiso 1 1 calc R U
C20 C 0.4204(10) 1.100(3) 0.4815(16) 0.084(8) Uani 1 1 d . .
H20A H 0.4382 1.0087 0.4984 0.126 Uiso 1 1 calc R U
H20B H 0.4197 1.1602 0.5336 0.126 Uiso 1 1 calc R U
H20C H 0.4530 1.1396 0.4366 0.126 Uiso 1 1 calc R U
C6 C -0.0020(10) 0.925(2) 0.4173(13) 0.058(5) Uani 1 1 d . .
H6A H 0.0128 1.0196 0.4314 0.087 Uiso 1 1 calc R U
H6B H -0.0554 0.9210 0.4107 0.087 Uiso 1 1 calc R U
H6C H 0.0213 0.8963 0.3619 0.087 Uiso 1 1 calc R U
B1 B 0.1358(9) 1.0747(16) 0.5801(19) 0.034(4) Uani 1 1 d . U
H1 H 0.0936 1.1395 0.5458 0.041 Uiso 1 1 calc R U
B2 B 0.2368(9) 0.808(2) 0.5691(14) 0.033(4) Uani 1 1 d . .
H2 H 0.2536 0.7170 0.5283 0.040 Uiso 1 1 calc R U
B7 B 0.2922(13) 0.907(3) 0.6393(15) 0.055(6) Uani 1 1 d . .
H7 H 0.3476 0.8583 0.6472 0.066 Uiso 1 1 calc R U
B4 B 0.2065(12) 0.839(2) 0.6851(15) 0.047(6) Uani 1 1 d . .
H4 H 0.2012 0.7505 0.7323 0.056 Uiso 1 1 calc R U
B6 B 0.2990(14) 1.076(3) 0.6443(18) 0.072(8) Uani 1 1 d . .
H6 H 0.3505 1.1384 0.6496 0.086 Uiso 1 1 calc R U
B5 B 0.2406(15) 1.002(3) 0.726(2) 0.059(7) Uani 1 1 d . .
H5 H 0.2522 1.0146 0.7985 0.071 Uiso 1 1 calc R U
B3 B 0.1462(13) 1.001(3) 0.6932(15) 0.052(6) Uani 1 1 d . .
H3 H 0.1027 1.0181 0.7447 0.062 Uiso 1 1 calc R U
B8 B 0.2088(14) 1.127(3) 0.6474(15) 0.055(6) Uani 1 1 d . .
H8 H 0.2048 1.2412 0.6599 0.066 Uiso 1 1 calc R U

loop_
_atom_site_aniso_label
_atom_site_aniso_U_11
_atom_site_aniso_U_22
_atom_site_aniso_U_33
_atom_site_aniso_U_23
_atom_site_aniso_U_13
_atom_site_aniso_U_12
Ir1 0.0301(3) 0.0250(3) 0.0349(3) -0.0014(4) -0.0034(3) 0.0043(2)
Ir2 0.0352(3) 0.0294(3) 0.0249(3) 0.0029(4) -0.0004(4) 0.0064(2)
C4 0.026(6) 0.041(9) 0.046(10) -0.013(11) -0.006(9) -0.001(7)
C2 0.045(8) 0.023(8) 0.054(14) 0.001(9) -0.015(10) -0.002(7)
C5 0.033(8) 0.036(10) 0.033(11) 0.002(7) -0.010(7) -0.001(7)
C1 0.039(8) 0.037(10) 0.035(11) -0.005(8) -0.007(7) -0.013(8)
C3 0.039(9) 0.042(11) 0.039(11) 0.007(9) -0.005(8) 0.005(8)
C12 0.031(8) 0.040(11) 0.040(11) 0.007(9) 0.011(8) -0.006(7)
C14 0.034(8) 0.063(13) 0.027(10) 0.004(9) -0.003(8) -0.001(8)
C15 0.040(10) 0.052(12) 0.045(12) 0.004(10) 0.004(9) 0.014(9)
C13 0.028(8) 0.055(11) 0.035(11) 0.010(9) -0.001(8) -0.016(8)
C11 0.028(8) 0.049(12) 0.038(12) 0.007(9) 0.003(7) -0.001(8)
C18 0.040(9) 0.054(12) 0.042(12) 0.017(9) 0.000(8) -0.001(8)
C16 0.079(14) 0.097(19) 0.052(14) -0.019(13) -0.003(12) 0.054(13)
C8 0.069(13) 0.029(9) 0.108(19) 0.009(14) 0.009(14) 0.008(8)
C19 0.085(14) 0.035(11) 0.047(13) 0.007(9) -0.008(11) -0.006(10)
C10 0.044(11) 0.079(16) 0.10(2) -0.021(14) 0.005(11) 0.024(11)
C17 0.065(12) 0.056(13) 0.041(12) -0.011(11) -0.002(10) 0.002(11)
C7 0.079(14) 0.054(13) 0.064(15) -0.029(11) 0.010(12) -0.017(11)
C9 0.067(13) 0.098(17) 0.039(13) 0.006(12) 0.005(10) 0.012(13)
C20 0.036(10) 0.15(2) 0.070(17) -0.006(16) -0.004(10) 0.003(13)
C6 0.060(12) 0.057(13) 0.056(14) 0.015(11) -0.025(10) -0.012(10)
B1 0.039(8) 0.015(8) 0.049(10) -0.020(10) -0.002(10) -0.001(7)
B2 0.036(8) 0.041(11) 0.023(11) 0.003(9) -0.011(9) 0.014(8)
B7 0.062(14) 0.074(17) 0.028(12) 0.002(12) -0.026(11) -0.014(13)
B4 0.060(13) 0.047(14) 0.033(13) 0.006(10) -0.005(10) -0.015(11)
B6 0.063(15) 0.10(2) 0.048(16) 0.016(17) -0.030(13) -0.027(15)
B5 0.075(17) 0.060(17) 0.044(16) -0.001(12) -0.021(13) -0.004(13)
B3 0.057(13) 0.069(17) 0.031(13) -0.004(11) -0.001(11) -0.007(12)
B8 0.084(16) 0.053(15) 0.028(12) -0.006(11) -0.002(12) -0.026(13)

loop_
_atom_type_symbol
_atom_type_description
_atom_type_scat_dispersion_real
_atom_type_scat_dispersion_imag
_atom_type_scat_source
C C 0.0033 0.0016 'International Tables Vol C Tables 4.2.6.8 and 6.1.1.4'
H H 0.0000 0.0000 'International Tables Vol C Tables 4.2.6.8 and 6.1.1.4'
B B 0.0013 0.0007 'International Tables Vol C Tables 4.2.6.8 and 6.1.1.4'
Ir Ir -1.4442 7.9887 'International Tables Vol C Tables 4.2.6.8 and 6.1.1.4'

loop_
_geom_angle_atom_site_label_1
_geom_angle_atom_site_label_2
_geom_angle_atom_site_label_3
_geom_angle
B2 Ir1 B1 95.9(7)
B2 Ir1 B4 50.9(8)
B1 Ir1 B4 90.0(9)
B2 Ir1 C3 129.6(7)
B1 Ir1 C3 130.6(7)
B4 Ir1 C3 103.7(7)
B2 Ir1 B3 90.9(9)
B1 Ir1 B3 50.1(10)
B4 Ir1 B3 51.3(9)
C3 Ir1 B3 104.1(8)
B2 Ir1 C4 163.4(7)
B1 Ir1 C4 100.1(6)
B4 Ir1 C4 132.8(9)
C3 Ir1 C4 37.9(7)
B3 Ir1 C4 102.7(8)
B2 Ir1 C2 101.9(7)
B1 Ir1 C2 160.8(6)
B4 Ir1 C2 106.9(8)
C3 Ir1 C2 37.3(7)
B3 Ir1 C2 135.9(9)
C4 Ir1 C2 61.7(5)
B2 Ir1 C5 134.7(7)
B1 Ir1 C5 100.8(7)
B4 Ir1 C5 166.4(7)
C3 Ir1 C5 62.9(6)
B3 Ir1 C5 131.6(8)
C4 Ir1 C5 37.3(8)
C2 Ir1 C5 61.2(6)
B2 Ir1 C1 104.6(7)
B1 Ir1 C1 131.1(9)
B4 Ir1 C1 137.0(8)
C3 Ir1 C1 62.0(7)
B3 Ir1 C1 163.6(8)
C4 Ir1 C1 61.2(7)
C2 Ir1 C1 36.4(7)
C5 Ir1 C1 36.1(6)
B2 Ir1 Ir2 49.2(5)
B1 Ir1 Ir2 50.2(5)
B4 Ir1 Ir2 75.0(6)
C3 Ir1 Ir2 178.7(4)
B3 Ir1 Ir2 75.6(6)
C4 Ir1 Ir2 143.4(5)
C2 Ir1 Ir2 142.3(5)
C5 Ir1 Ir2 118.3(4)
C1 Ir1 Ir2 118.5(4)
B2 Ir2 B1 92.5(7)
B2 Ir2 B6 87.8(10)
B1 Ir2 B6 89.6(10)
B2 Ir2 C14 119.5(7)
B1 Ir2 C14 147.9(7)
B6 Ir2 C14 89.0(9)
B2 Ir2 C13 157.5(7)
B1 Ir2 C13 109.9(7)
B6 Ir2 C13 94.3(9)
C14 Ir2 C13 38.3(6)
B2 Ir2 B8 97.2(8)
B1 Ir2 B8 45.7(8)
B6 Ir2 B8 44.8(10)
C14 Ir2 B8 120.7(7)
C13 Ir2 B8 100.0(8)
B2 Ir2 B7 45.9(8)
B1 Ir2 B7 97.7(10)
B6 Ir2 B7 42.6(10)
C14 Ir2 B7 102.8(8)
C13 Ir2 B7 129.0(7)
B8 Ir2 B7 69.8(10)
B2 Ir2 C12 141.7(7)
B1 Ir2 C12 95.5(8)
B6 Ir2 C12 129.6(9)
C14 Ir2 C12 61.8(6)
C13 Ir2 C12 37.2(6)
B8 Ir2 C12 114.9(7)
B7 Ir2 C12 164.5(7)
B2 Ir2 C15 97.1(7)
B1 Ir2 C15 150.9(9)
B6 Ir2 C15 118.0(9)
C14 Ir2 C15 36.3(7)
C13 Ir2 C15 62.2(7)
B8 Ir2 C15 156.9(8)
B7 Ir2 C15 108.7(8)
C12 Ir2 C15 60.7(6)
B2 Ir2 C11 107.4(7)
B1 Ir2 C11 114.7(8)
B6 Ir2 C11 150.0(8)
C14 Ir2 C11 61.0(6)
C13 Ir2 C11 61.9(6)
B8 Ir2 C11 149.9(8)
B7 Ir2 C11 140.2(8)
C12 Ir2 C11 36.2(6)
C15 Ir2 C11 36.3(6)
B2 Ir2 Ir1 47.8(4)
B1 Ir2 Ir1 47.9(4)
B6 Ir2 Ir1 102.3(7)
C14 Ir2 Ir1 161.7(5)
C13 Ir2 Ir1 151.4(4)
B8 Ir2 Ir1 76.8(6)
B7 Ir2 Ir1 77.2(6)
C12 Ir2 Ir1 118.0(4)
C15 Ir2 Ir1 126.0(5)
C11 Ir2 Ir1 107.1(4)
C5 C4 C3 108.8(14)
C5 C4 C10 125.1(19)
C3 C4 C10 126(2)
C5 C4 Ir1 73.4(8)
C3 C4 Ir1 70.6(8)
C10 C4 Ir1 125.4(12)
C1 C2 C3 109.6(14)
C1 C2 C8 127(2)
C3 C2 C8 123(2)
C1 C2 Ir1 73.8(9)
C3 C2 Ir1 70.4(9)
C8 C2 Ir1 126.9(12)
C1 C5 C4 106.9(14)
C1 C5 C6 126.9(16)
C4 C5 C6 126.1(16)
C1 C5 Ir1 72.3(9)
C4 C5 Ir1 69.3(8)
C6 C5 Ir1 126.9(12)
C2 C1 C5 108.7(15)
C2 C1 C7 123.8(17)
C5 C1 C7 127.1(17)
C2 C1 Ir1 69.8(9)
C5 C1 Ir1 71.6(9)
C7 C1 Ir1 130.1(12)
C2 C3 C4 106.0(17)
C2 C3 C9 127.4(17)
C4 C3 C9 126.2(18)
C2 C3 Ir1 72.3(9)
C4 C3 Ir1 71.5(9)
C9 C3 Ir1 126.9(14)
C11 C12 C13 108.8(15)
C11 C12 C18 125.8(16)
C13 C12 C18 125.4(17)
C11 C12 Ir2 72.1(11)
C13 C12 Ir2 69.9(10)
C18 C12 Ir2 126.0(11)
C15 C14 C13 108.8(14)
C15 C14 C20 126.0(18)
C13 C14 C20 124.9(18)
C15 C14 Ir2 73.9(10)
C13 C14 Ir2 71.2(9)
C20 C14 Ir2 125.7(14)
C14 C15 C11 108.4(16)
C14 C15 C16 126.9(17)
C11 C15 C16 124.6(19)
C14 C15 Ir2 69.8(10)
C11 C15 Ir2 72.1(11)
C16 C15 Ir2 126.0(15)
C12 C13 C14 105.5(15)
C12 C13 C19 126.6(16)
C14 C13 C19 127.6(15)
C12 C13 Ir2 72.9(9)
C14 C13 Ir2 70.4(9)
C19 C13 Ir2 126.1(13)
C12 C11 C15 108.5(16)
C12 C11 C17 125.4(16)
C15 C11 C17 124.7(18)
C12 C11 Ir2 71.6(11)
C15 C11 Ir2 71.6(11)
C17 C11 Ir2 133.0(13)
C12 C18 H18A 109.5
C12 C18 H18B 109.5
H18A C18 H18B 109.5
C12 C18 H18C 109.5
H18A C18 H18C 109.5
H18B C18 H18C 109.5
C15 C16 H16A 109.5
C15 C16 H16B 109.5
H16A C16 H16B 109.5
C15 C16 H16C 109.5
H16A C16 H16C 109.5
H16B C16 H16C 109.5
C2 C8 H8A 109.5
C2 C8 H8B 109.5
H8A C8 H8B 109.5
C2 C8 H8C 109.5
H8A C8 H8C 109.5
H8B C8 H8C 109.5
C13 C19 H19A 109.5
C13 C19 H19B 109.5
H19A C19 H19B 109.5
C13 C19 H19C 109.5
H19A C19 H19C 109.5
H19B C19 H19C 109.5
C4 C10 H10A 109.5
C4 C10 H10B 109.5
H10A C10 H10B 109.5
C4 C10 H10C 109.5
H10A C10 H10C 109.5
H10B C10 H10C 109.5
C11 C17 H17A 109.5
C11 C17 H17B 109.5
H17A C17 H17B 109.5
C11 C17 H17C 109.5
H17A C17 H17C 109.5
H17B C17 H17C 109.5
C1 C7 H7A 109.5
C1 C7 H7B 109.5
H7A C7 H7B 109.5
C1 C7 H7C 109.5
H7A C7 H7C 109.5
H7B C7 H7C 109.5
C3 C9 H9A 109.5
C3 C9 H9B 109.5
H9A C9 H9B 109.5
C3 C9 H9C 109.5
H9A C9 H9C 109.5
H9B C9 H9C 109.5
C14 C20 H20A 109.5
C14 C20 H20B 109.5
H20A C20 H20B 109.5
C14 C20 H20C 109.5
H20A C20 H20C 109.5
H20B C20 H20C 109.5
C5 C6 H6A 109.5
C5 C6 H6B 109.5
H6A C6 H6B 109.5
C5 C6 H6C 109.5
H6A C6 H6C 109.5
H6B C6 H6C 109.5
B8 B1 B3 60.1(14)
B8 B1 Ir1 111.7(14)
B3 B1 Ir1 67.8(10)
B8 B1 Ir2 69.2(10)
B3 B1 Ir2 101.4(12)
Ir1 B1 Ir2 81.9(6)
B8 B1 H1 128.8
B3 B1 H1 135.1
Ir1 B1 H1 119.0
Ir2 B1 H1 123.2
B7 B2 B4 60.8(13)
B7 B2 Ir1 113.0(14)
B4 B2 Ir1 66.1(9)
B7 B2 Ir2 70.6(11)
B4 B2 Ir2 100.9(12)
Ir1 B2 Ir2 83.0(6)
B7 B2 H2 127.4
B4 B2 H2 136.4
Ir1 B2 H2 118.9
Ir2 B2 H2 122.5
B6 B7 B2 128.1(18)
B6 B7 B4 114(2)
B2 B7 B4 62.6(12)
B6 B7 B5 60.8(16)
B2 B7 B5 114.0(16)
B4 B7 B5 58.7(13)
B6 B7 Ir2 66.2(12)
B2 B7 Ir2 63.4(9)
B4 B7 Ir2 97.6(12)
B5 B7 Ir2 97.1(14)
B6 B7 H7 110.3
B2 B7 H7 110.7
B4 B7 H7 125.1
B5 B7 H7 126.2
Ir2 B7 H7 129.6
B5 B4 B7 61.4(14)
B5 B4 B2 111.2(17)
B7 B4 B2 56.6(11)
B5 B4 B3 57.3(13)
B7 B4 B3 102.6(15)
B2 B4 B3 111.1(15)
B5 B4 Ir1 114.9(14)
B7 B4 Ir1 107.4(13)
B2 B4 Ir1 62.9(8)
B3 B4 Ir1 65.7(10)
B5 B4 H4 118.9
B7 B4 H4 126.2
B2 B4 H4 120.1
B3 B4 H4 122.4
Ir1 B4 H4 116.6
B7 B6 B8 102.7(18)
B7 B6 B5 65.6(16)
B8 B6 B5 61.7(15)
B7 B6 Ir2 71.3(13)
B8 B6 Ir2 69.7(11)
B5 B6 Ir2 102.3(14)
B7 B6 H6 127.3
B8 B6 H6 129.9
B5 B6 H6 132.0
Ir2 B6 H6 125.6
B6 B5 B3 112.6(19)
B6 B5 B8 57.5(15)
B3 B5 B8 60.7(14)
B6 B5 B4 109(2)
B3 B5 B4 64.6(14)
B8 B5 B4 104.7(17)
B6 B5 B7 53.6(16)
B3 B5 B7 106.8(17)
B8 B5 B7 91.8(18)
B4 B5 B7 59.9(13)
B6 B5 H5 121.3
B3 B5 H5 117.0
B8 B5 H5 129.3
B4 B5 H5 119.6
B7 B5 H5 130.2
B5 B3 B8 59.8(15)
B5 B3 B1 110.5(17)
B8 B3 B1 56.9(11)
B5 B3 B4 58.1(13)
B8 B3 B4 99.6(17)
B1 B3 B4 108.2(15)
B5 B3 Ir1 113.2(15)
B8 B3 Ir1 105.0(13)
B1 B3 Ir1 62.0(8)
B4 B3 Ir1 62.9(10)
B5 B3 H3 119.0
B8 B3 H3 127.7
B1 B3 H3 120.6
B4 B3 H3 124.5
Ir1 B3 H3 118.6
B6 B8 B1 128.7(19)
B6 B8 B5 60.8(16)
B1 B8 B5 115.6(17)
B6 B8 B3 114.6(19)
B1 B8 B3 63.0(13)
B5 B8 B3 59.5(14)
B6 B8 Ir2 65.5(12)
B1 B8 Ir2 65.1(10)
B5 B8 Ir2 99.3(16)
B3 B8 Ir2 100.5(13)
B6 B8 H8 110.7
B1 B8 H8 109.6
B5 B8 H8 125.1
B3 B8 H8 124.0
Ir2 B8 H8 127.7

loop_
_geom_bond_atom_site_label_1
_geom_bond_atom_site_label_2
_geom_bond_distance
Ir1 B2 2.093(16)
Ir1 B1 2.099(16)
Ir1 B4 2.15(2)
Ir1 C3 2.200(17)
Ir1 B3 2.20(2)
Ir1 C4 2.212(13)
Ir1 C2 2.225(15)
Ir1 C5 2.267(15)
Ir1 C1 2.276(16)
Ir1 Ir2 2.8025(8)
Ir2 B2 2.14(2)
Ir2 B1 2.175(18)
Ir2 B6 2.18(2)
Ir2 C14 2.209(16)
Ir2 C13 2.220(17)
Ir2 B8 2.24(2)
Ir2 B7 2.25(2)
Ir2 C12 2.261(18)
Ir2 C15 2.261(19)
Ir2 C11 2.27(2)
C4 C5 1.43(3)
C4 C3 1.43(2)
C4 C10 1.53(2)
C2 C1 1.41(3)
C2 C3 1.42(3)
C2 C8 1.52(2)
C5 C1 1.41(2)
C5 C6 1.47(2)
C1 C7 1.50(3)
C3 C9 1.48(3)
C12 C11 1.41(2)
C12 C13 1.43(2)
C12 C18 1.50(2)
C14 C15 1.39(3)
C14 C13 1.45(2)
C14 C20 1.50(2)
C15 C11 1.41(2)
C15 C16 1.48(3)
C13 C19 1.49(2)
C11 C17 1.50(3)
C18 H18A 0.9600
C18 H18B 0.9600
C18 H18C 0.9600
C16 H16A 0.9600
C16 H16B 0.9600
C16 H16C 0.9600
C8 H8A 0.9600
C8 H8B 0.9600
C8 H8C 0.9600
C19 H19A 0.9600
C19 H19B 0.9600
C19 H19C 0.9600
C10 H10A 0.9600
C10 H10B 0.9600
C10 H10C 0.9600
C17 H17A 0.9600
C17 H17B 0.9600
C17 H17C 0.9600
C7 H7A 0.9600
C7 H7B 0.9600
C7 H7C 0.9600
C9 H9A 0.9600
C9 H9B 0.9600
C9 H9C 0.9600
C20 H20A 0.9600
C20 H20B 0.9600
C20 H20C 0.9600
C6 H6A 0.9600
C6 H6B 0.9600
C6 H6C 0.9600
B1 B8 1.72(3)
B1 B3 1.82(4)
B1 H1 1.1000
B2 B7 1.72(3)
B2 B4 1.83(3)
B2 H2 1.1000
B7 B6 1.61(4)
B7 B4 1.79(3)
B7 B5 1.82(4)
B7 H7 1.1000
B4 B5 1.77(3)
B4 B3 1.88(3)
B4 H4 1.1000
B6 B8 1.69(4)
B6 B5 1.75(4)
B6 H6 1.1000
B5 B3 1.76(3)
B5 B8 1.76(4)
B5 H5 1.1000
B3 B8 1.77(3)
B3 H3 1.1000
B8 H8 1.1000

loop_
_geom_torsion_atom_site_label_1
_geom_torsion_atom_site_label_2
_geom_torsion_atom_site_label_3
_geom_torsion_atom_site_label_4
_geom_torsion
C3 C4 C5 C1 0.9(17)
C10 C4 C5 C1 -175.1(15)
Ir1 C4 C5 C1 63.0(11)
C3 C4 C5 C6 176.6(15)
C10 C4 C5 C6 1(3)
Ir1 C4 C5 C6 -121.3(17)
C3 C4 C5 Ir1 -62.1(10)
C10 C4 C5 Ir1 121.9(16)
C3 C2 C1 C5 0.4(19)
C8 C2 C1 C5 174.3(15)
Ir1 C2 C1 C5 -61.3(11)
C3 C2 C1 C7 -172.8(15)
C8 C2 C1 C7 1(3)
Ir1 C2 C1 C7 125.5(16)
C3 C2 C1 Ir1 61.7(12)
C8 C2 C1 Ir1 -124.4(17)
C4 C5 C1 C2 -0.7(18)
C6 C5 C1 C2 -176.4(15)
Ir1 C5 C1 C2 60.2(11)
C4 C5 C1 C7 172.2(16)
C6 C5 C1 C7 -4(3)
Ir1 C5 C1 C7 -126.8(17)
C4 C5 C1 Ir1 -61.0(10)
C6 C5 C1 Ir1 123.3(17)
C1 C2 C3 C4 0.2(18)
C8 C2 C3 C4 -174.1(15)
Ir1 C2 C3 C4 64.0(10)
C1 C2 C3 C9 172.9(17)
C8 C2 C3 C9 -1(3)
Ir1 C2 C3 C9 -123.3(19)
C1 C2 C3 Ir1 -63.8(11)
C8 C2 C3 Ir1 121.9(16)
C5 C4 C3 C2 -0.6(17)
C10 C4 C3 C2 175.3(16)
Ir1 C4 C3 C2 -64.5(11)
C5 C4 C3 C9 -173.4(18)
C10 C4 C3 C9 2(3)
Ir1 C4 C3 C9 122.7(19)
C5 C4 C3 Ir1 63.9(10)
C10 C4 C3 Ir1 -120.2(16)
C13 C14 C15 C11 -1(2)
C20 C14 C15 C11 -175.2(19)
Ir2 C14 C15 C11 62.1(14)
C13 C14 C15 C16 176.4(19)
C20 C14 C15 C16 2(3)
Ir2 C14 C15 C16 -120(2)
C13 C14 C15 Ir2 -63.1(12)
C20 C14 C15 Ir2 123(2)
C11 C12 C13 C14 1.4(19)
C18 C12 C13 C14 -176.2(16)
Ir2 C12 C13 C14 63.3(11)
C11 C12 C13 C19 175.3(18)
C18 C12 C13 C19 -2(3)
Ir2 C12 C13 C19 -122.7(18)
C11 C12 C13 Ir2 -62.0(13)
C18 C12 C13 Ir2 120.4(16)
C15 C14 C13 C12 -0.2(19)
C20 C14 C13 C12 174.0(18)
Ir2 C14 C13 C12 -65.0(11)
C15 C14 C13 C19 -174.1(18)
C20 C14 C13 C19 0(3)
Ir2 C14 C13 C19 121.0(18)
C15 C14 C13 Ir2 64.8(13)
C20 C14 C13 Ir2 -121.0(18)
C13 C12 C11 C15 -2(2)
C18 C12 C11 C15 175.6(17)
Ir2 C12 C11 C15 -62.6(14)
C13 C12 C11 C17 -169.2(17)
C18 C12 C11 C17 8(3)
Ir2 C12 C11 C17 130.3(18)
C13 C12 C11 Ir2 60.5(12)
C18 C12 C11 Ir2 -121.9(17)
C14 C15 C11 C12 2(2)
C16 C15 C11 C12 -175.7(19)
Ir2 C15 C11 C12 62.5(13)
C14 C15 C11 C17 169.2(18)
C16 C15 C11 C17 -8(3)
Ir2 C15 C11 C17 -130.2(19)
C14 C15 C11 Ir2 -60.7(13)
C16 C15 C11 Ir2 122(2)
B4 B2 B7 B6 -100(3)
Ir1 B2 B7 B6 -58(3)
Ir2 B2 B7 B6 15(2)
Ir1 B2 B7 B4 42.1(13)
Ir2 B2 B7 B4 115.2(12)
B4 B2 B7 B5 -29.3(16)
Ir1 B2 B7 B5 13(2)
Ir2 B2 B7 B5 85.9(16)
B4 B2 B7 Ir2 -115.2(12)
Ir1 B2 B7 Ir2 -73.1(10)
B6 B7 B4 B5 -26.4(17)
B2 B7 B4 B5 -148.4(17)
Ir2 B7 B4 B5 -93.7(14)
B6 B7 B4 B2 122.0(19)
B5 B7 B4 B2 148.4(17)
Ir2 B7 B4 B2 54.7(10)
B6 B7 B4 B3 15(2)
B2 B7 B4 B3 -107.2(15)
B5 B7 B4 B3 41.2(14)
Ir2 B7 B4 B3 -52.4(14)
B6 B7 B4 Ir1 83.0(18)
B2 B7 B4 Ir1 -39.0(12)
B5 B7 B4 Ir1 109.4(15)
Ir2 B7 B4 Ir1 15.8(14)
B7 B2 B4 B5 29.5(16)
Ir1 B2 B4 B5 -108.0(15)
Ir2 B2 B4 B5 -30.8(16)
Ir1 B2 B4 B7 -137.6(14)
Ir2 B2 B4 B7 -60.4(12)
B7 B2 B4 B3 91.4(17)
Ir1 B2 B4 B3 -46.2(12)
Ir2 B2 B4 B3 31.1(15)
B7 B2 B4 Ir1 137.6(14)
Ir2 B2 B4 Ir1 77.2(6)
B2 B7 B6 B8 48(3)
B4 B7 B6 B8 -25(2)
B5 B7 B6 B8 -50.6(16)
Ir2 B7 B6 B8 63.1(13)
B2 B7 B6 B5 99(2)
B4 B7 B6 B5 25.8(17)
Ir2 B7 B6 B5 113.7(13)
B2 B7 B6 Ir2 -15(2)
B4 B7 B6 Ir2 -87.9(15)
B5 B7 B6 Ir2 -113.7(13)
B7 B6 B5 B3 -95(2)
B8 B6 B5 B3 26.5(18)
Ir2 B6 B5 B3 -32(2)
B7 B6 B5 B8 -121.1(17)
Ir2 B6 B5 B8 -58.5(13)
B7 B6 B5 B4 -25.2(17)
B8 B6 B5 B4 96.0(19)
Ir2 B6 B5 B4 37(2)
B8 B6 B5 B7 121.1(17)
Ir2 B6 B5 B7 62.6(14)
B7 B4 B5 B6 23.3(16)
B2 B4 B5 B6 -5(2)
B3 B4 B5 B6 -106.8(19)
Ir1 B4 B5 B6 -74(2)
B7 B4 B5 B3 130.1(17)
B2 B4 B5 B3 102.2(17)
Ir1 B4 B5 B3 33.2(16)
B7 B4 B5 B8 83(2)
B2 B4 B5 B8 55(2)
B3 B4 B5 B8 -46.7(16)
Ir1 B4 B5 B8 -14(2)
B2 B4 B5 B7 -28.0(14)
B3 B4 B5 B7 -130.1(17)
Ir1 B4 B5 B7 -97.0(15)
B2 B7 B5 B6 -122(2)
B4 B7 B5 B6 -152.2(18)
Ir2 B7 B5 B6 -57.6(13)
B6 B7 B5 B3 106.0(19)
B2 B7 B5 B3 -16(2)
B4 B7 B5 B3 -46.2(16)
Ir2 B7 B5 B3 48.5(17)
B6 B7 B5 B8 46.2(14)
B2 B7 B5 B8 -75.4(19)
B4 B7 B5 B8 -106.0(16)
Ir2 B7 B5 B8 -11.4(14)
B6 B7 B5 B4 152.2(18)
B2 B7 B5 B4 30.6(17)
Ir2 B7 B5 B4 94.6(12)
B6 B5 B3 B8 -25.5(18)
B4 B5 B3 B8 -126.2(18)
B7 B5 B3 B8 -82.4(19)
B6 B5 B3 B1 1(2)
B8 B5 B3 B1 27.0(15)
B4 B5 B3 B1 -99.2(17)
B7 B5 B3 B1 -55(2)
B6 B5 B3 B4 101(2)
B8 B5 B3 B4 126.2(18)
B7 B5 B3 B4 43.7(15)
B6 B5 B3 Ir1 69(2)
B8 B5 B3 Ir1 94.3(16)
B4 B5 B3 Ir1 -31.8(15)
B7 B5 B3 Ir1 12(2)
B8 B1 B3 B5 -27.9(16)
Ir1 B1 B3 B5 106.1(15)
Ir2 B1 B3 B5 29.8(17)
Ir1 B1 B3 B8 134.0(14)
Ir2 B1 B3 B8 57.7(13)
B8 B1 B3 B4 -89.8(18)
Ir1 B1 B3 B4 44.2(11)
Ir2 B1 B3 B4 -32.1(14)
B8 B1 B3 Ir1 -134.0(14)
Ir2 B1 B3 Ir1 -76.3(7)
B7 B4 B3 B5 -43.5(16)
B2 B4 B3 B5 -102.2(18)
Ir1 B4 B3 B5 -147.0(16)
B5 B4 B3 B8 45.1(16)
B7 B4 B3 B8 1.6(17)
B2 B4 B3 B8 -57.2(18)
Ir1 B4 B3 B8 -102.0(13)
B5 B4 B3 B1 103.3(18)
B7 B4 B3 B1 59.8(17)
B2 B4 B3 B1 1.0(19)
Ir1 B4 B3 B1 -43.8(10)
B5 B4 B3 Ir1 147.0(16)
B7 B4 B3 Ir1 103.6(13)
B2 B4 B3 Ir1 44.8(11)
B7 B6 B8 B1 -48(3)
B5 B6 B8 B1 -101(2)
Ir2 B6 B8 B1 17(2)
B7 B6 B8 B5 53.0(17)
Ir2 B6 B8 B5 117.3(15)
B7 B6 B8 B3 26(2)
B5 B6 B8 B3 -26.6(18)
Ir2 B6 B8 B3 90.7(15)
B7 B6 B8 Ir2 -64.3(14)
B5 B6 B8 Ir2 -117.3(15)
B3 B1 B8 B6 101(3)
Ir1 B1 B8 B6 55(3)
Ir2 B1 B8 B6 -17(2)
B3 B1 B8 B5 29.0(18)
Ir1 B1 B8 B5 -17(2)
Ir2 B1 B8 B5 -88.6(19)
Ir1 B1 B8 B3 -45.8(15)
Ir2 B1 B8 B3 -117.6(13)
B3 B1 B8 Ir2 117.6(13)
Ir1 B1 B8 Ir2 71.8(10)
B3 B5 B8 B6 -151.9(19)
B4 B5 B8 B6 -103(2)
B7 B5 B8 B6 -43.6(15)
B6 B5 B8 B1 122(2)
B3 B5 B8 B1 -30.0(18)
B4 B5 B8 B1 19(3)
B7 B5 B8 B1 78(2)
B6 B5 B8 B3 151.9(19)
B4 B5 B8 B3 49.0(17)
B7 B5 B8 B3 108.3(16)
B6 B5 B8 Ir2 55.1(14)
B3 B5 B8 Ir2 -96.8(14)
B4 B5 B8 Ir2 -47.8(19)
B7 B5 B8 Ir2 11.5(14)
B5 B3 B8 B6 26.9(18)
B1 B3 B8 B6 -123(2)
B4 B3 B8 B6 -17(2)
Ir1 B3 B8 B6 -81.5(18)
B5 B3 B8 B1 149.6(18)
B4 B3 B8 B1 105.5(15)
Ir1 B3 B8 B1 41.1(12)
B1 B3 B8 B5 -149.6(18)
B4 B3 B8 B5 -44.0(15)
Ir1 B3 B8 B5 -108.4(16)
B5 B3 B8 Ir2 94.7(16)
B1 B3 B8 Ir2 -54.8(10)
B4 B3 B8 Ir2 50.7(15)
Ir1 B3 B8 Ir2 -13.7(15)
